data_7246442
loop_
_publ_author_name
'Vishnevskiy, Yury V.'
'Otlyotov, Arseniy A.'
'Lamm, Jan-Hendrik'
'Stammler, Hans-Georg'
'Girichev, Georgiy V.'
'Mitzel, Norbert W.'

_publ_section_title
;
 Accurate single crystal and gas-phase molecular structures of
 acenaphthene: a starting point in the search for the longest C-C bond.
;
_journal_issue 16
_journal_name_full 'Physical chemistry chemical physics : PCCP'
_journal_page_first 11464
_journal_page_last 11476
_journal_paper_doi 10.1039/d2cp05613e
_journal_volume 25
_journal_year 2023
_chemical_absolute_configuration unk
_chemical_formula_moiety 'C12 H10'
_chemical_formula_sum 'C12 H10'
_chemical_formula_weight 154.213
_chemical_name_common Acenaphthene
_space_group_crystal_system orthorhombic
_space_group_IT_number 26
_space_group_name_Hall 'P 2c -2'
_space_group_name_H-M_alt 'P m c 21'
_symmetry_Int_Tables_number 26
_atom_sites_solution_primary dual
_audit_creation_date 2022-10-05
_audit_creation_method
;
Olex2 1.5-alpha
(compiled 2022.06.10 svn.r3fa896fb for OlexSys, GUI svn.r6535)
;
_audit_update_record
;
2022-10-05 deposited with the CCDC.	2023-03-15 downloaded from the CCDC.
;
_cell_angle_alpha 90
_cell_angle_beta 90
_cell_angle_gamma 90
_cell_formula_units_Z 4
_cell_length_a 13.8073(7)
_cell_length_b 8.2291(7)
_cell_length_c 7.0858(4)
_cell_measurement_reflns_used 30530
_cell_measurement_temperature 95.0(2)
_cell_measurement_theta_max 62.5550
_cell_measurement_theta_min 3.7800
_cell_volume 805.10(9)
_computing_cell_refinement 'CrysAlisPro 1.171.39.15e (Rigaku OD, 2015)'
_computing_data_collection 'CrysAlisPro 1.171.39.15e (Rigaku OD, 2015)'
_computing_data_reduction 'CrysAlisPro 1.171.39.15e (Rigaku OD, 2015)'
_computing_molecular_graphics 'Olex2 1.5-alpha (Dolomanov et al., 2009)'
_computing_publication_material 'Olex2 1.5-alpha (Dolomanov et al., 2009)'
_computing_structure_refinement 'olex2.refine 1.5-alpha (Bourhis et al., 2015)'
_computing_structure_solution 'ShelXT (Sheldrick, 2015)'
_diffrn_ambient_temperature 95.0(2)
_diffrn_detector_area_resol_mean 5.3114
_diffrn_detector_type Atlas
_diffrn_measured_fraction_theta_full 0.9831
_diffrn_measured_fraction_theta_max 0.9963
_diffrn_measurement_details
;
List of Runs (angles in degrees, time in seconds):

  # Type    Start    End  Width  t~exp~   \w     \q     \k     \f   Frames
#--------------------------------------------------------------------------
  1  \w    -71.00  21.00   1.00   12.50    --    0.00 -38.00 -90.00   92
  2  \w    -77.00  33.00   1.00   12.50    --    0.00 -19.00  90.00  110
  3  \w    -20.00  39.00   1.00   12.50    --    0.00 -99.00 -90.00   59
  4  \w    -77.00  33.00   1.00   12.50    --    0.00 -19.00-180.00  110
  5  \w    -71.00  30.00   1.00   12.50    --    0.00 -77.00-120.00  101
  6  \w    -77.00  33.00   1.00   12.50    --    0.00 -19.00   0.00  110
  7  \w    -20.00  39.00   1.00   12.50    --    0.00 -99.00   0.00   59
  8  \w     63.00 156.00   1.00   50.00    --   87.07  52.00-123.03   93
  9  \w     60.00 156.00   1.00   50.00    --   87.07  65.00-170.50   96
 10  \w     60.00 156.00   1.00   50.00    --   87.07  64.00 124.69   96
 11  \w     58.00 157.00   1.00   50.00    --   87.07  73.00 138.09   99
 12  \w     59.00 140.00   1.00   50.00    --   87.07  69.00 -76.78   81
 13  \w     61.00 100.00   1.00   50.00    --   87.07  60.00 -94.19   39
 14  \w     60.00  89.00   1.00   50.00    --   87.07  63.00-108.78   29
 15  \w     57.00  82.00   1.00   50.00    --   87.07  75.00  19.33   25
 16  \w     73.00 147.00   1.00   50.00    --   87.07 125.00  90.00   74
 17  \w     65.00 157.00   1.00   50.00    --   87.07  44.00  94.79   92
 18  \w     62.00 128.00   1.00   50.00    --   87.07  58.00 -45.22   66
 19  \w     57.00  83.00   1.00   50.00    --   87.07  77.00-120.00   26
 20  \w     62.00 131.00   1.00   50.00    --   87.07  57.00  60.00   69
 21  \w     62.00  88.00   1.00   50.00    --   87.07  57.00 -30.00   26
 22  \w     57.00  82.00   1.00   50.00    --   87.07  77.00-150.00   25
 23  \w     57.00  82.00   1.00   50.00    --   87.07  77.00  60.00   25
 24  \w     62.00  88.00   1.00   50.00    --   87.07  57.00-150.00   26
 25  \w     57.00  87.00   1.00   50.00    --   87.07  77.00   0.00   30
 26  \w     57.00  82.00   1.00   50.00    --   87.07  77.00 120.00   25
 27  \w     57.00  82.00   1.00   50.00    --   87.07  77.00 -60.00   25
 28  \w      8.00 102.00   1.00   50.00    --   87.07 -92.00  84.62   94
 29  \w      7.00 109.00   1.00   50.00    --   87.07 -92.00 174.61  102
 30  \w     64.00  89.00   1.00   50.00    --   87.07  49.00 -62.77   25
 31  \w     57.00  92.00   1.00   50.00    --   87.07  77.00 150.00   35
 32  \w     57.00  83.00   1.00   50.00    --   87.07  77.00 -30.00   26
 33  \w     99.00 127.00   1.00   50.00    --   87.07  77.00 150.00   28
 34  \w      9.00  54.00   1.00   50.00    --   87.07 -99.00 150.00   45
 35  \w     56.00 109.00   1.00   50.00    --   87.07 -92.00 -95.40   53
 36  \w     57.00  83.00   1.00   50.00    --   87.07  77.00-180.00   26
 37  \w     96.00 157.00   1.00   50.00    --   87.07  77.00-180.00   61
 38  \w     87.00 122.00   1.00   50.00    --   87.07  77.00  30.00   35
 39  \w     57.00  82.00   1.00   50.00    --   87.07  77.00  30.00   25
;
_diffrn_measurement_device 'four-circle diffractometer'
_diffrn_measurement_device_type 'SuperNova, Dual, Cu at home/near, Atlas'
_diffrn_measurement_method '\w scans'
_diffrn_radiation_type 'Mo K\a'
_diffrn_radiation_wavelength 0.71073
_diffrn_reflns_av_R_equivalents 0.0391
_diffrn_reflns_av_unetI/netI 0.0185
_diffrn_reflns_Laue_measured_fraction_full 0.9831
_diffrn_reflns_Laue_measured_fraction_max 0.9963
_diffrn_reflns_limit_h_max 33
_diffrn_reflns_limit_h_min -33
_diffrn_reflns_limit_k_max 20
_diffrn_reflns_limit_k_min -20
_diffrn_reflns_limit_l_max 17
_diffrn_reflns_limit_l_min -17
_diffrn_reflns_number 106572
_diffrn_reflns_point_group_measured_fraction_full 0.9868
_diffrn_reflns_point_group_measured_fraction_max 0.9727
_diffrn_reflns_theta_full 25.2417
_diffrn_reflns_theta_max 60.08
_diffrn_reflns_theta_min 2.88
_exptl_absorpt_coefficient_mu 0.072
_exptl_absorpt_correction_T_max 1.000
_exptl_absorpt_correction_T_min 0.678
_exptl_absorpt_correction_type gaussian
_exptl_absorpt_process_details
;
CrysAlisPro 1.171.39.15e (Rigaku Oxford Diffraction, 2015)
Numerical absorption correction based on gaussian integration over
			a multifaceted crystal model
Empirical absorption correction using spherical harmonics,
 implemented in SCALE3 ABSPACK scaling algorithm.
;
_exptl_crystal_colour 'clear colourless'
_exptl_crystal_colour_lustre clear
_exptl_crystal_colour_primary colourless
_exptl_crystal_density_diffrn 1.272
_exptl_crystal_description block
_exptl_crystal_F_000 328.165
_exptl_crystal_size_max 0.434
_exptl_crystal_size_mid 0.163
_exptl_crystal_size_min 0.085
_refine_diff_density_max 0.1865
_refine_diff_density_min -0.1884
_refine_diff_density_rms 0.0411
_refine_ls_abs_structure_details 'Hooft, R.W.W., Straver, L.H., Spek, A.L. (2010). J. Appl. Cryst., 43, 665-668.'
_refine_ls_abs_structure_Flack -3(3)
_refine_ls_d_res_high 0.4100
_refine_ls_d_res_low 7.0689
_refine_ls_extinction_coef 0.0060
_refine_ls_extinction_expression Fc^*^=kFc[1+0.001xFc^2^\l^3^/sin(2\q)]^-1/4^
_refine_ls_goodness_of_fit_ref 1.1889
_refine_ls_hydrogen_treatment refall
_refine_ls_matrix_type full
_refine_ls_number_constraints 0
_refine_ls_number_parameters 206
_refine_ls_number_reflns 12162
_refine_ls_number_restraints 1
_refine_ls_restrained_S_all 1.1889
_refine_ls_R_factor_all 0.0327
_refine_ls_R_factor_gt 0.0259
_refine_ls_shift/su_max 0.0002
_refine_ls_shift/su_mean 0.0000
_refine_ls_structure_factor_coef Fsqd
_refine_ls_weighting_details 'w=1/[\s^2^(Fo^2^)+(0.0082P)^2^+0.0115P] where P=(Fo^2^+2Fc^2^)/3'
_refine_ls_weighting_scheme calc
_refine_ls_wR_factor_gt 0.0456
_refine_ls_wR_factor_ref 0.0475
_reflns_Friedel_coverage 0.947
_reflns_limit_h_max 33
_reflns_limit_h_min -33
_reflns_limit_k_max 20
_reflns_limit_k_min -20
_reflns_limit_l_max 17
_reflns_limit_l_min -17
_reflns_number_gt 10765
_reflns_number_total 12162
_reflns_threshold_expression I>=2u(I)
_cod_data_source_file d2cp05613e3.cif
_cod_data_source_block ACE_95K
_cod_depositor_comments 'Adding full bibliography for 7246440--7246442.cif.'
_cod_original_sg_symbol_Hall ' P 2c -2'
_cod_database_code 7246442
_olex2_refinement_description
;
;
_olex2_refine_details
;
Refinement using NoSpherA2, an implementation of
NOn-SPHERical Atom-form-factors in Olex2.
( F. Kleemiss et al. Chem. Sci. DOI 10.1039/D0SC05526C - 2021)
NoSpherA2 implementation of HAR makes use of
tailor-made aspherical atomic form factors calculated
on-the-fly from a Hirshfeld-partitioned electron density (ED) - not from
spherical-atom form factors.

The ED is calculated from a gaussian basis set single determinant SCF
wavefunction - either Hartree-Fock or DFT using selected funtionals
 - for a fragment of the crystal.
This fragment can be embedded in an electrostatic crystal field by employing cluster charges
or modelled using implicit solvation models, depending on the software used.
The following options were used:
   SOFTWARE:       ORCA
   PARTITIONING:   NoSpherA2
   INT ACCURACY:   Normal
   METHOD:         PBE0
   BASIS SET:      def2-TZVPP
   CHARGE:         0
   MULTIPLICITY:   1
   DATE:           2022-09-30_11-20-35
;
_olex2_submission_special_instructions 'No special instructions were received'
_oxdiff_exptl_absorpt_empirical_details
;
Empirical correction (ABSPACK) includes:
- Absorption correction using spherical harmonics
- Frame scaling
- Detector area scaling
;

loop_
_space_group_symop_id
_space_group_symop_operation_xyz
1 x,y,z
2 -x,-y,z+1/2
3 -x,y,z
4 x,-y,z+1/2

loop_
_atom_site_label
_atom_site_type_symbol
_atom_site_fract_x
_atom_site_fract_y
_atom_site_fract_z
_atom_site_U_iso_or_equiv
_atom_site_adp_type
_atom_site_occupancy
_atom_site_site_symmetry_order
_atom_site_refinement_flags_posn
_atom_site_refinement_flags_adp
_atom_site_refinement_flags_occupancy
C1 C 0.915116(13) 0.53733(2) 0.15958(3) 0.01088(2) Uani 1.000000 1 . . .
C2 C 0.826789(14) 0.61455(3) 0.16045(4) 0.01387(3) Uani 1.000000 1 . . .
H2 H 0.7596(3) 0.5479(6) 0.1589(9) 0.0302(12) Uani 1.000000 1 . . .
C3 C 0.824599(15) 0.78738(3) 0.16099(4) 0.01526(3) Uani 1.000000 1 . . .
H3 H 0.7540(4) 0.8459(6) 0.1645(9) 0.0307(13) Uani 1.000000 1 . . .
C4 C 0.907867(16) 0.88057(2) 0.16011(4) 0.01510(3) Uani 1.000000 1 . . .
H4 H 0.9031(3) 1.0130(7) 0.1608(11) 0.0326(12) Uani 1.000000 1 . . .
C5 C 1.0 0.80358(3) 0.15934(5) 0.01221(3) Uani 1.000000 2 S T P
C6 C 1.0 0.63258(3) 0.15922(5) 0.01028(3) Uani 1.000000 2 S T P
C7 C 0.943363(15) 0.35959(2) 0.15997(4) 0.01233(2) Uani 1.000000 1 . . .
H7A H 0.9143(4) 0.2991(6) 0.2829(9) 0.0266(13) Uani 1.000000 1 . . .
H7B H 0.9160(4) 0.2971(6) 0.0345(9) 0.0294(15) Uani 1.000000 1 . . .
C8 C 0.584838(15) 0.71054(2) 0.49312(3) 0.01159(3) Uani 1.000000 1 . . .
C9 C 0.673168(15) 0.74800(3) 0.57145(3) 0.01376(3) Uani 1.000000 1 . . .
H9 H 0.7404(4) 0.7170(7) 0.5026(9) 0.0291(13) Uani 1.000000 1 . . .
C10 C 0.675390(16) 0.83120(3) 0.74734(4) 0.01481(3) Uani 1.000000 1 . . .
H10 H 0.7448(4) 0.8601(7) 0.8069(9) 0.0343(15) Uani 1.000000 1 . . .
C11 C 0.592152(17) 0.87609(3) 0.84237(3) 0.01409(3) Uani 1.000000 1 . . .
H11 H 0.5975(4) 0.9393(7) 0.9752(7) 0.0297(14) Uani 1.000000 1 . . .
C12 C 0.5 0.83933(3) 0.76375(4) 0.01135(4) Uani 1.000000 2 S T P
C13 C 0.5 0.75696(3) 0.58976(4) 0.01025(3) Uani 1.000000 2 S T P
C14 C 0.556567(19) 0.62244(3) 0.31404(4) 0.01692(4) Uani 1.000000 1 . . .
H14A H 0.5844(4) 0.6837(9) 0.1882(8) 0.0407(17) Uani 1.000000 1 . . .
H14B H 0.5844(4) 0.4993(8) 0.3131(9) 0.0382(15) Uani 1.000000 1 . . .

loop_
_atom_site_aniso_label
_atom_site_aniso_U_11
_atom_site_aniso_U_22
_atom_site_aniso_U_33
_atom_site_aniso_U_12
_atom_site_aniso_U_13
_atom_site_aniso_U_23
C1 0.01135(5) 0.01003(5) 0.01124(6) -0.00011(4) 0.00044(6) -0.00050(6)
C2 0.01160(6) 0.01423(6) 0.01576(7) 0.00079(5) 0.00032(7) -0.00158(7)
H2 0.024(3) 0.023(2) 0.043(3) -0.000(2) 0.002(3) -0.003(3)
C3 0.01429(6) 0.01460(6) 0.01689(8) 0.00389(5) -0.00031(8) -0.00129(7)
H3 0.026(3) 0.030(3) 0.036(3) 0.007(2) -0.005(3) 0.004(3)
C4 0.01755(7) 0.01057(6) 0.01717(8) 0.00293(5) 0.00002(8) -0.00039(7)
H4 0.033(3) 0.018(2) 0.047(3) 0.003(2) -0.005(3) -0.002(3)
C5 0.01457(8) 0.00890(7) 0.01315(9) -0.000000 -0.000000 -0.00010(9)
C6 0.01135(7) 0.00882(6) 0.01068(8) -0.000000 -0.000000 -0.00022(8)
C7 0.01430(6) 0.00985(5) 0.01283(6) -0.00131(4) 0.00048(6) -0.00046(6)
H7A 0.037(4) 0.021(3) 0.022(3) 0.002(2) 0.003(3) 0.007(2)
H7B 0.026(3) 0.032(3) 0.030(4) 0.004(2) -0.006(3) -0.006(3)
C8 0.01189(6) 0.01144(6) 0.01145(6) 0.00072(5) 0.00085(5) -0.00008(5)
C9 0.01105(6) 0.01497(7) 0.01525(8) 0.00075(5) 0.00054(6) 0.00173(6)
H9 0.021(3) 0.040(3) 0.026(3) 0.003(2) 0.005(3) 0.008(3)
C10 0.01261(7) 0.01575(7) 0.01606(9) -0.00169(6) -0.00284(6) 0.00118(6)
H10 0.027(3) 0.035(3) 0.041(4) 0.001(2) -0.003(3) -0.002(3)
C11 0.01549(7) 0.01348(7) 0.01330(8) -0.00148(5) -0.00249(6) -0.00180(6)
H11 0.030(3) 0.032(3) 0.027(4) -0.001(2) -0.003(2) -0.008(3)
C12 0.01274(9) 0.01027(8) 0.01102(10) -0.000000 -0.000000 -0.00133(7)
C13 0.01080(8) 0.00971(8) 0.01023(9) -0.000000 -0.000000 -0.00058(7)
C14 0.01800(8) 0.01938(9) 0.01338(8) 0.00073(7) 0.00222(6) -0.00481(7)
H14A 0.034(4) 0.068(5) 0.020(4) -0.005(3) 0.003(2) 0.004(3)
H14B 0.036(3) 0.032(3) 0.047(4) 0.006(3) -0.005(3) -0.019(3)

loop_
_atom_type_symbol
_atom_type_scat_dispersion_real
_atom_type_scat_dispersion_imag
_atom_type_scat_source
_atom_type_scat_dispersion_source
C 0.00347 0.00161 'NoSpherA2: Chem.Sci. 2021, DOI:10.1039/D0SC05526C' 'Henke, Gullikson and Davis, At. Data and Nucl. Data Tables, 1993, 54, 2'
H 0.00000 0.00000 'NoSpherA2: Chem.Sci. 2021, DOI:10.1039/D0SC05526C' 'Henke, Gullikson and Davis, At. Data and Nucl. Data Tables, 1993, 54, 2'

loop_
_exptl_crystal_face_index_h
_exptl_crystal_face_index_k
_exptl_crystal_face_index_l
_exptl_crystal_face_perp_dist
1 1 0 0.0427
-1 -1 0 0.0427
-1 1 0 0.0643
0 0 -1 0.1892
5 -3 0 0.0581
5 1 0 0.0628
5 -1 -1 0.0939
1 0 5 0.2446
-4 5 2 0.0978
-5 1 2 0.1178

loop_
_geom_angle_atom_site_label_1
_geom_angle_atom_site_label_2
_geom_angle_atom_site_label_3
_geom_angle
_geom_angle_site_symmetry_1
_geom_angle_site_symmetry_3
_geom_angle_publ_flag
C6 C1 C2 118.706(17) . . ?
C7 C1 C2 132.451(17) . . ?
C7 C1 C6 108.842(16) . . ?
H2 C2 C1 121.9(3) . . ?
C3 C2 C1 118.741(19) . . ?
C3 C2 H2 119.4(3) . . ?
H3 C3 C2 117.5(3) . . ?
C4 C3 C2 122.485(19) . . ?
C4 C3 H3 120.0(3) . . ?
H4 C4 C3 120.3(3) . . ?
C5 C4 C3 119.822(19) . . ?
C5 C4 H4 119.9(3) . . ?
C4 C5 C4 127.05(3) 3_755 . ?
C6 C5 C4 116.474(13) . . ?
C6 C5 C4 116.474(13) . 3_755 ?
C1 C6 C1 112.46(2) 3_755 . ?
C5 C6 C1 123.772(11) . . ?
C5 C6 C1 123.772(11) . 3_755 ?
C7 C7 C1 104.930(10) 3_755 . ?
H7A C7 C1 110.6(3) . . ?
H7B C7 C1 111.3(3) . . ?
H7B C7 H7A 108.0(4) . . ?
C13 C8 C9 118.70(2) . . ?
C14 C8 C9 132.45(2) . . ?
C14 C8 C13 108.842(19) . . ?
H9 C9 C8 121.8(3) . . ?
C10 C9 C8 118.74(2) . . ?
C10 C9 H9 119.4(3) . . ?
H10 C10 C9 118.1(3) . . ?
C11 C10 C9 122.52(2) . . ?
C11 C10 H10 119.4(3) . . ?
H11 C11 C10 119.8(3) . . ?
C12 C11 C10 119.76(2) . . ?
C12 C11 H11 120.4(3) . . ?
C11 C12 C11 127.03(3) 3_655 . ?
C13 C12 C11 116.483(15) . . ?
C13 C12 C11 116.483(15) . 3_655 ?
C8 C13 C8 112.40(3) 3_655 . ?
C12 C13 C8 123.797(13) . . ?
C12 C13 C8 123.797(13) . 3_655 ?
C14 C14 C8 104.955(11) 3_655 . ?
H14A C14 C8 111.8(4) . . ?
H14B C14 C8 111.2(3) . . ?
H14B C14 H14A 107.6(5) . . ?

loop_
_geom_bond_atom_site_label_1
_geom_bond_atom_site_label_2
_geom_bond_distance
_geom_bond_site_symmetry_2
_geom_bond_publ_flag
C1 C2 1.3752(3) . ?
C1 C6 1.4100(2) . ?
C1 C7 1.5138(3) . ?
C2 H2 1.078(5) . ?
C2 C3 1.4225(3) . ?
C3 H3 1.088(5) . ?
C3 C4 1.3820(3) . ?
C4 H4 1.092(5) . ?
C4 C5 1.4212(2) . ?
C5 C6 1.4072(4) . ?
C7 C7 1.5640(4) 3_755 ?
C7 H7A 1.081(6) . ?
C7 H7B 1.094(6) . ?
C8 C9 1.3750(3) . ?
C8 C13 1.4096(3) . ?
C8 C14 1.5127(3) . ?
C9 H9 1.079(5) . ?
C9 C10 1.4223(4) . ?
C10 H10 1.073(5) . ?
C10 C11 1.3823(4) . ?
C11 H11 1.078(5) . ?
C11 C12 1.4215(3) . ?
C12 C13 1.4069(4) . ?
C14 C14 1.5621(5) 3_655 ?
C14 H14A 1.094(6) . ?
C14 H14B 1.084(6) . ?

loop_
_geom_torsion_atom_site_label_1
_geom_torsion_atom_site_label_2
_geom_torsion_atom_site_label_3
_geom_torsion_atom_site_label_4
_geom_torsion
_geom_torsion_site_symmetry_1
_geom_torsion_site_symmetry_2
_geom_torsion_site_symmetry_3
_geom_torsion_site_symmetry_4
_geom_torsion_publ_flag
C1 C2 C3 C4 0.20(3) . . . . ?
C1 C6 C1 C2 -179.61(3) . . 3_755 3_755 ?
C1 C6 C1 C7 0.08(3) . . 3_755 3_755 ?
C1 C6 C5 C4 0.08(4) . . . . ?
C1 C6 C5 C4 179.62(3) . . . 3_755 ?
C1 C7 C7 C1 0.00(3) . . 3_755 3_755 ?
C2 C3 C4 C5 -0.24(4) . . . . ?
C3 C4 C5 C4 -179.39(4) . . . 3_755 ?
C3 C4 C5 C6 0.10(4) . . . . ?
C8 C9 C10 C11 -0.12(3) . . . . ?
C8 C13 C8 C9 179.94(2) . . 3_655 3_655 ?
C8 C13 C8 C14 0.60(2) . . 3_655 3_655 ?
C8 C13 C12 C11 0.08(3) . . . . ?
C8 C13 C12 C11 -179.61(3) . . . 3_655 ?
C8 C14 C14 C8 -0.00(3) . . 3_655 3_655 ?
C9 C10 C11 C12 -0.17(3) . . . . ?
C10 C11 C12 C11 179.84(3) . . . 3_655 ?
C10 C11 C12 C13 0.18(3) . . . . ?
